data_4021678
loop_
_publ_author_name
'Masahiro Horiguchi'
'Yoshikatsu Ito'

_publ_section_title
;
 Unsymmetrical Photodimerization of a 9-Aminomethylanthracene
 in the Crystalline Salt
;
_journal_name_full 'Journal of Organic Chemistry'
_journal_page_first 3608
_journal_page_last 3611
_journal_paper_doi 10.1021/jo060315i
_journal_volume 71
_journal_year 2006
_chemical_formula_moiety 'C17 H18 N, 0.5(C4 O4)'
_chemical_formula_sum 'C19 H18 N O2'
_chemical_formula_weight 292.36
_space_group_IT_number 14
_symmetry_cell_setting monoclinic
_symmetry_space_group_name_Hall '-P 2yn'
_symmetry_space_group_name_H-M 'P 1 21/n 1'
_cell_angle_alpha 90.000(3)
_cell_angle_beta 108.860(2)
_cell_angle_gamma 90.000(3)
_cell_formula_units_Z 4
_cell_length_a 10.5311(5)
_cell_length_b 11.2818(7)
_cell_length_c 13.3134(7)
_cell_measurement_reflns_used 6114
_cell_measurement_temperature 296.2
_cell_measurement_theta_max 27.5
_cell_measurement_theta_min 1.6
_cell_volume 1496.8(1)
_computing_cell_refinement PROCESS-AUTO
_computing_data_collection PROCESS-AUTO
_computing_data_reduction 'teXsan Ver. 2.0'
_computing_publication_material 'teXsan Ver. 2.0'
_computing_structure_refinement 'teXsan Ver. 2.0'
_computing_structure_solution MULTAN88
_diffrn_detector_area_resol_mean 10.00
_diffrn_measured_fraction_theta_full 0.9968
_diffrn_measured_fraction_theta_max 0.9968
_diffrn_measurement_device_type 'Rigaku RAXIS-RAPID Imaging Plate'
_diffrn_measurement_method \w
_diffrn_radiation_type 'Mo K\a'
_diffrn_radiation_wavelength 0.7107
_diffrn_reflns_av_R_equivalents 0.100
_diffrn_reflns_limit_h_max 13
_diffrn_reflns_limit_h_min -13
_diffrn_reflns_limit_k_max 14
_diffrn_reflns_limit_k_min -14
_diffrn_reflns_limit_l_max 15
_diffrn_reflns_limit_l_min -17
_diffrn_reflns_number 13850
_diffrn_reflns_theta_full 27.49
_diffrn_reflns_theta_max 27.49
_exptl_absorpt_coefficient_mu 0.084
_exptl_absorpt_correction_type none
_exptl_crystal_colour yellow
_exptl_crystal_density_diffrn 1.297
_exptl_crystal_density_method 'not measured'
_exptl_crystal_description prism
_exptl_crystal_F_000 620.00
_exptl_crystal_size_max 0.500
_exptl_crystal_size_mid 0.250
_exptl_crystal_size_min 0.200
_refine_diff_density_max 0.33
_refine_diff_density_min -0.29
_refine_ls_extinction_coef 0.00000
_refine_ls_extinction_method 'Zachariasen(1967) type 2 Gaussian isotropic'
_refine_ls_goodness_of_fit_ref 1.183
_refine_ls_hydrogen_treatment noref
_refine_ls_number_parameters 199
_refine_ls_number_reflns 2070
_refine_ls_R_factor_gt 0.0634
_refine_ls_shift/su_max 0.0002
_refine_ls_structure_factor_coef Fsqd
_refine_ls_weighting_details 'w = 1/[\s^2^(Fo^2^) + (0.12000(Max(Fo^2^,0) + 2Fc^2^)/3)^2^]'
_refine_ls_weighting_scheme calc
_refine_ls_wR_factor_ref 0.1805
_reflns_number_gt 2070
_reflns_number_total 3426
_reflns_threshold_expression F^2^>2.0\s(F^2^)
_cod_data_source_file jo060315isi20060215_061147_7.cif
_cod_original_sg_symbol_H-M 'P 21/n       '
_cod_original_formula_sum 'C19 H18 N O2 '
_cod_database_code 4021678

loop_
_symmetry_equiv_pos_as_xyz
x,y,z
1/2-x,1/2+y,1/2-z
-x,-y,-z
1/2+x,1/2-y,1/2+z

loop_
_atom_site_label
_atom_site_type_symbol
_atom_site_fract_x
_atom_site_fract_y
_atom_site_fract_z
_atom_site_U_iso_or_equiv
_atom_site_adp_type
_atom_site_occupancy
_atom_site_symmetry_multiplicity
_atom_site_calc_flag
O(1) O -0.1180(2) 0.3171(2) 0.8520(1) 0.0629(6) Uani 1.00 1 d
O(2) O 0.0084(2) 0.2473(2) 1.0088(2) 0.0807(7) Uani 1.00 1 d
N(1) N -0.1636(2) 0.0987(2) 0.7672(1) 0.0390(5) Uani 1.00 1 d
C(1) C -0.3050(3) 0.0995(3) 0.7667(2) 0.0569(8) Uani 1.00 1 d
C(2) C -0.0818(3) 0.0130(2) 0.8464(2) 0.0620(8) Uani 1.00 1 d
C(3) C -0.1608(2) 0.0767(2) 0.6559(1) 0.0359(5) Uani 1.00 1 d
C(4) C -0.0230(2) 0.0798(2) 0.6448(1) 0.0345(5) Uani 1.00 1 d
C(5) C 0.0463(2) -0.0267(2) 0.6425(1) 0.0343(5) Uani 1.00 1 d
C(6) C -0.0053(2) -0.1422(2) 0.6515(2) 0.0416(6) Uani 1.00 1 d
C(7) C 0.0666(2) -0.2410(2) 0.6481(2) 0.0470(6) Uani 1.00 1 d
C(8) C 0.1948(2) -0.2351(2) 0.6357(2) 0.0488(6) Uani 1.00 1 d
C(9) C 0.2483(2) -0.1292(2) 0.6272(2) 0.0445(6) Uani 1.00 1 d
C(10) C 0.1768(2) -0.0217(2) 0.6286(1) 0.0371(5) Uani 1.00 1 d
C(11) C 0.2309(2) 0.0873(2) 0.6159(2) 0.0412(6) Uani 1.00 1 d
C(12) C 0.1625(2) 0.1929(2) 0.6146(2) 0.0389(5) Uani 1.00 1 d
C(13) C 0.2186(3) 0.3033(2) 0.5975(2) 0.0506(7) Uani 1.00 1 d
C(14) C 0.1519(3) 0.4053(2) 0.5974(2) 0.0564(7) Uani 1.00 1 d
C(15) C 0.0260(3) 0.4037(2) 0.6151(2) 0.0561(7) Uani 1.00 1 d
C(16) C -0.0310(3) 0.3012(2) 0.6308(2) 0.0459(6) Uani 1.00 1 d
C(17) C 0.0338(2) 0.1899(2) 0.6312(1) 0.0362(5) Uani 1.00 1 d
C(18) C -0.0426(2) 0.3267(2) 0.9462(2) 0.0427(6) Uani 1.00 1 d
C(19) C -0.0132(2) 0.4501(2) 0.9849(2) 0.0374(5) Uani 1.00 1 d
H(1) H -0.3540 0.1615 0.7202 0.0685 Uiso 1.00 1 calc
H(2) H -0.3076 0.1138 0.8371 0.0685 Uiso 1.00 1 calc
H(3) H -0.3462 0.0247 0.7416 0.0685 Uiso 1.00 1 calc
H(4) H -0.0857 0.0323 0.9156 0.0748 Uiso 1.00 1 calc
H(5) H 0.0098 0.0159 0.8475 0.0748 Uiso 1.00 1 calc
H(6) H -0.1166 -0.0656 0.8275 0.0748 Uiso 1.00 1 calc
H(7) H -0.1293 0.1711 0.7869 0.0472 Uiso 1.00 1 calc
H(8) H -0.2158 0.1367 0.6094 0.0432 Uiso 1.00 1 calc
H(9) H -0.1997 -0.0010 0.6336 0.0432 Uiso 1.00 1 calc
H(10) H -0.0896 -0.1494 0.6598 0.0506 Uiso 1.00 1 calc
H(11) H 0.0298 -0.3152 0.6544 0.0565 Uiso 1.00 1 calc
H(12) H 0.2419 -0.3045 0.6332 0.0587 Uiso 1.00 1 calc
H(13) H 0.3336 -0.1257 0.6203 0.0540 Uiso 1.00 1 calc
H(14) H 0.3158 0.0894 0.6081 0.0496 Uiso 1.00 1 calc
H(15) H 0.3016 0.3045 0.5863 0.0606 Uiso 1.00 1 calc
H(16) H 0.1895 0.4770 0.5857 0.0685 Uiso 1.00 1 calc
H(17) H -0.0181 0.4756 0.6164 0.0669 Uiso 1.00 1 calc
H(18) H -0.1146 0.3027 0.6412 0.0562 Uiso 1.00 1 calc

loop_
_atom_site_aniso_label
_atom_site_aniso_U_11
_atom_site_aniso_U_22
_atom_site_aniso_U_33
_atom_site_aniso_U_12
_atom_site_aniso_U_13
_atom_site_aniso_U_23
O(1) 0.084(1) 0.0418(10) 0.0523(10) -0.0066(9) 0.0079(9) -0.0156(8)
O(2) 0.114(2) 0.040(1) 0.073(1) 0.004(1) 0.009(1) 0.0018(10)
N(1) 0.0471(10) 0.0300(9) 0.0413(9) -0.0021(8) 0.0162(8) -0.0043(7)
C(1) 0.054(1) 0.059(2) 0.068(1) -0.009(1) 0.034(1) -0.018(1)
C(2) 0.093(2) 0.051(1) 0.042(1) 0.019(1) 0.022(1) 0.008(1)
C(3) 0.0350(10) 0.035(1) 0.0358(9) 0.0008(8) 0.0092(8) -0.0041(8)
C(4) 0.0356(10) 0.033(1) 0.0323(9) 0.0018(8) 0.0068(8) -0.0008(8)
C(5) 0.0376(10) 0.033(1) 0.0305(9) 0.0009(8) 0.0084(8) -0.0022(8)
C(6) 0.043(1) 0.033(1) 0.047(1) -0.0028(9) 0.0121(9) -0.0035(9)
C(7) 0.057(1) 0.031(1) 0.051(1) -0.001(1) 0.014(1) -0.0036(10)
C(8) 0.059(1) 0.039(1) 0.047(1) 0.014(1) 0.014(1) -0.0022(10)
C(9) 0.043(1) 0.050(1) 0.044(1) 0.009(1) 0.0185(10) -0.0018(10)
C(10) 0.040(1) 0.039(1) 0.0325(9) 0.0039(9) 0.0118(8) -0.0005(8)
C(11) 0.035(1) 0.049(1) 0.042(1) -0.0011(9) 0.0161(9) 0.0005(10)
C(12) 0.044(1) 0.038(1) 0.0349(10) -0.0072(10) 0.0127(9) 0.0007(9)
C(13) 0.058(1) 0.048(1) 0.047(1) -0.014(1) 0.019(1) 0.003(1)
C(14) 0.078(2) 0.037(1) 0.053(1) -0.014(1) 0.020(1) 0.002(1)
C(15) 0.079(2) 0.032(1) 0.056(1) 0.004(1) 0.019(1) 0.0005(10)
C(16) 0.057(1) 0.035(1) 0.046(1) 0.005(1) 0.016(1) -0.0004(9)
C(17) 0.042(1) 0.034(1) 0.0321(9) -0.0013(9) 0.0104(9) -0.0019(8)
C(18) 0.045(1) 0.038(1) 0.051(1) -0.0044(9) 0.022(1) -0.0077(10)
C(19) 0.0354(10) 0.040(1) 0.039(1) -0.0018(9) 0.0142(8) -0.0055(9)

loop_
_atom_type_symbol
_atom_type_description
_atom_type_scat_dispersion_real
_atom_type_scat_dispersion_imag
_atom_type_scat_source
C C 0.003 0.002
;International Tables for Crystallography
(1992, Vol. C, Tables 4.2.6.8 and 6.1.1.1)
;
H H 0.000 0.000
;International Tables for Crystallography
(1992, Vol. C, Table 6.1.1.2)
;
O O 0.011 0.006
;International Tables for Crystallography
(1992, Vol. C, Tables 4.2.6.8 and 6.1.1.1)
;
N N 0.006 0.003
;International Tables for Crystallography
(1992, Vol. C, Tables 4.2.6.8 and 6.1.1.1)
;

loop_
_geom_angle_atom_site_label_1
_geom_angle_atom_site_label_2
_geom_angle_atom_site_label_3
_geom_angle
_geom_angle_site_symmetry_3
_geom_angle_publ_flag
C(1) N(1) C(2) 111.0(2) . yes
C(1) N(1) C(3) 109.4(2) . yes
C(2) N(1) C(3) 113.5(2) . yes
N(1) C(3) C(4) 114.6(1) . yes
C(3) C(4) C(5) 120.2(2) . yes
C(3) C(4) C(17) 119.6(2) . yes
C(5) C(4) C(17) 120.1(2) . yes
C(4) C(5) C(6) 124.1(2) . yes
C(4) C(5) C(10) 119.2(2) . yes
C(6) C(5) C(10) 116.7(2) . yes
C(5) C(6) C(7) 121.0(2) . yes
C(6) C(7) C(8) 121.9(2) . yes
C(7) C(8) C(9) 119.7(2) . yes
C(8) C(9) C(10) 121.1(2) . yes
C(5) C(10) C(9) 119.6(2) . yes
C(5) C(10) C(11) 119.7(2) . yes
C(9) C(10) C(11) 120.7(2) . yes
C(10) C(11) C(12) 121.9(2) . yes
C(11) C(12) C(13) 120.7(2) . yes
C(11) C(12) C(17) 119.1(2) . yes
C(13) C(12) C(17) 120.2(2) . yes
C(12) C(13) C(14) 120.1(2) . yes
C(13) C(14) C(15) 120.3(2) . yes
C(14) C(15) C(16) 121.5(2) . yes
C(15) C(16) C(17) 121.2(2) . yes
C(4) C(17) C(12) 119.8(2) . yes
C(4) C(17) C(16) 123.5(2) . yes
C(12) C(17) C(16) 116.7(2) . yes
O(1) C(18) O(2) 128.0(2) . yes
O(1) C(18) C(19) 115.0(2) . yes
O(2) C(18) C(19) 117.1(2) . yes
C(18) C(19) C(19) 178.4(3) 3_567 yes

loop_
_geom_bond_atom_site_label_1
_geom_bond_atom_site_label_2
_geom_bond_distance
_geom_bond_site_symmetry_2
_geom_bond_publ_flag
O(1) C(18) 1.253(3) . yes
O(2) C(18) 1.224(3) . yes
N(1) C(1) 1.487(3) . yes
N(1) C(2) 1.484(3) . yes
N(1) C(3) 1.513(3) . yes
C(3) C(4) 1.506(3) . yes
C(4) C(5) 1.412(3) . yes
C(4) C(17) 1.415(3) . yes
C(5) C(6) 1.431(3) . yes
C(5) C(10) 1.446(3) . yes
C(6) C(7) 1.356(3) . yes
C(7) C(8) 1.414(3) . yes
C(8) C(9) 1.341(4) . yes
C(9) C(10) 1.431(3) . yes
C(10) C(11) 1.388(3) . yes
C(11) C(12) 1.390(3) . yes
C(12) C(13) 1.428(3) . yes
C(12) C(17) 1.443(3) . yes
C(13) C(14) 1.348(4) . yes
C(14) C(15) 1.419(4) . yes
C(15) C(16) 1.350(4) . yes
C(16) C(17) 1.428(3) . yes
C(18) C(19) 1.482(3) . yes
C(19) C(19) 1.197(4) 3_567 yes

loop_
_geom_contact_atom_site_label_1
_geom_contact_atom_site_label_2
_geom_contact_distance
_geom_contact_site_symmetry_2
O(1) N(1) 2.688(2) .
O(1) C(1) 3.122(3) .
O(1) C(16) 3.360(3) .
O(1) C(2) 3.456(3) .
O(1) C(1) 3.532(3) 2_456
O(2) C(2) 3.352(3) .
O(2) C(2) 3.460(3) 3_557
O(2) N(1) 3.559(3) .
N(1) C(18) 3.457(3) .
C(4) C(10) 3.534(3) 3_556
C(6) C(12) 3.439(3) 3_556
C(7) C(13) 3.448(3) 2_546
C(7) C(17) 3.569(3) 3_556
C(7) C(12) 3.585(3) 2_546
C(7) C(12) 3.591(3) 3_556
C(8) C(12) 3.277(3) 2_546
C(8) C(13) 3.397(3) 2_546
C(8) C(16) 3.489(3) 3_556
C(8) C(17) 3.575(3) 2_546
C(9) C(14) 3.494(3) 2_546
C(9) C(15) 3.505(3) 2_546
C(9) C(18) 3.573(3) 2_546
C(14) C(15) 3.568(4) 3_566

loop_
_geom_hbond_atom_site_label_D
_geom_hbond_atom_site_label_H
_geom_hbond_atom_site_label_A
_geom_hbond_site_symmetry_A
_geom_hbond_distance_DH
_geom_hbond_distance_HA
_geom_hbond_distance_DA
_geom_hbond_angle_DHA
_geom_hbond_publ_flag
N(1) H(7) O(1) 1_555 0.897 1.847 2.688(2) 155.153 no
N(1) H(7) O(2) 1_555 0.897 2.967 3.559(2) 125.112 no

loop_
_geom_torsion_atom_site_label_1
_geom_torsion_atom_site_label_2
_geom_torsion_atom_site_label_3
_geom_torsion_atom_site_label_4
_geom_torsion
_geom_torsion_site_symmetry_3
_geom_torsion_site_symmetry_4
_geom_torsion_publ_flag
O(1) C(18) C(19) C(19) -88(9) . 3_567 yes
O(2) C(18) C(19) C(19) 92(9) . 3_567 yes
N(1) C(3) C(4) C(5) 99.1(2) . . yes
N(1) C(3) C(4) C(17) -84.0(2) . . yes
C(1) N(1) C(3) C(4) 177.1(2) . . yes
C(2) N(1) C(3) C(4) -58.4(3) . . yes
C(3) C(4) C(5) C(6) -0.7(3) . . yes
C(3) C(4) C(5) C(10) 178.2(2) . . yes
C(3) C(4) C(17) C(12) -176.5(2) . . yes
C(3) C(4) C(17) C(16) 2.1(3) . . yes
C(4) C(5) C(6) C(7) 179.6(2) . . yes
C(4) C(5) C(10) C(9) 179.5(2) . . yes
C(4) C(5) C(10) C(11) -1.1(3) . . yes
C(4) C(17) C(12) C(11) -2.3(3) . . yes
C(4) C(17) C(12) C(13) 178.0(2) . . yes
C(4) C(17) C(16) C(15) -178.4(2) . . yes
C(5) C(4) C(17) C(12) 0.3(3) . . yes
C(5) C(4) C(17) C(16) 179.0(2) . . yes
C(5) C(6) C(7) C(8) 0.0(3) . . yes
C(5) C(10) C(9) C(8) 1.8(3) . . yes
C(5) C(10) C(11) C(12) -0.9(3) . . yes
C(6) C(5) C(4) C(17) -177.6(2) . . yes
C(6) C(5) C(10) C(9) -1.6(3) . . yes
C(6) C(5) C(10) C(11) 177.9(2) . . yes
C(6) C(7) C(8) C(9) 0.1(3) . . yes
C(7) C(6) C(5) C(10) 0.7(3) . . yes
C(7) C(8) C(9) C(10) -1.0(3) . . yes
C(8) C(9) C(10) C(11) -177.7(2) . . yes
C(9) C(10) C(11) C(12) 178.5(2) . . yes
C(10) C(5) C(4) C(17) 1.3(3) . . yes
C(10) C(11) C(12) C(13) -177.7(2) . . yes
C(10) C(11) C(12) C(17) 2.6(3) . . yes
C(11) C(12) C(13) C(14) -179.4(2) . . yes
C(11) C(12) C(17) C(16) 179.0(2) . . yes
C(12) C(13) C(14) C(15) 0.4(4) . . yes
C(12) C(17) C(16) C(15) 0.3(3) . . yes
C(13) C(12) C(17) C(16) -0.8(3) . . yes
C(13) C(14) C(15) C(16) -0.9(4) . . yes
C(14) C(13) C(12) C(17) 0.4(3) . . yes
C(14) C(15) C(16) C(17) 0.5(4) . . yes
C(18) C(19) C(19) C(18) -180.0 3_567 3_567 yes
C(18) C(19) C(19) C(18) -180.0 3_567 3_567 yes
